data_2203998
loop_
_publ_author_name
'You, Zhong-Lu'
'Zhu, Hai-Liang'

_publ_section_title
;
 A dinuclear Schiff base iron(III) complex with the ligand
 <i>N</i>,<i>N</i>'-bis(2-oxidophenylmethyleneimino)propane-1,2-diamine
;
_journal_issue 8
_journal_name_full 'Acta Crystallographica Section E'
_journal_page_first m1046
_journal_page_last m1048
_journal_paper_doi 10.1107/S1600536804015727
_journal_volume 60
_journal_year 2004
_chemical_formula_iupac '[Fe2 (C17 H16 Cl1 N2 O2)2]'
_chemical_formula_moiety 'C34 H32 Cl2 Fe2 N4 O4'
_chemical_formula_sum 'C34 H32 Cl2 Fe2 N4 O4'
_chemical_formula_weight 743.24
_chemical_name_systematic
;
bis[\m-N,N'-bis(\m-2-oxidophenylmethyleneamino)propane-1,2-
diaminato(3-)]iron(III)
;
_space_group_IT_number 14
_symmetry_cell_setting monoclinic
_symmetry_space_group_name_Hall '-P 2ybc'
_symmetry_space_group_name_H-M 'P 1 21/c 1'
_atom_sites_solution_hydrogens geom
_atom_sites_solution_primary direct
_atom_sites_solution_secondary difmap
_audit_creation_method SHELXL97
_cell_angle_alpha 90.00
_cell_angle_beta 101.864(11)
_cell_angle_gamma 90.00
_cell_formula_units_Z 2
_cell_length_a 10.937(8)
_cell_length_b 20.406(14)
_cell_length_c 7.484(5)
_cell_measurement_reflns_used 2307
_cell_measurement_temperature 298(2)
_cell_measurement_theta_max 22.327
_cell_measurement_theta_min 2.212
_cell_volume 1635(2)
_computing_cell_refinement 'SAINT (Siemens, 1996)'
_computing_data_collection 'SMART (Siemens, 1996)'
_computing_data_reduction SAINT
_computing_molecular_graphics 'SHELXTL (Sheldrick, 1997b)'
_computing_publication_material SHELXTL
_computing_structure_refinement 'SHELXL97 (Sheldrick, 1997a)'
_computing_structure_solution 'SHELXS97 (Sheldrick, 1997a)'
_diffrn_ambient_temperature 298(2)
_diffrn_measured_fraction_theta_full 0.986
_diffrn_measured_fraction_theta_max 0.986
_diffrn_measurement_device_type 'Siemens SMART CCD area-detector'
_diffrn_measurement_method \w
_diffrn_radiation_monochromator graphite
_diffrn_radiation_source 'fine-focus sealed tube'
_diffrn_radiation_type MoK\a
_diffrn_radiation_wavelength 0.71073
_diffrn_reflns_av_R_equivalents 0.1760
_diffrn_reflns_av_sigmaI/netI 0.1551
_diffrn_reflns_limit_h_max 12
_diffrn_reflns_limit_h_min -13
_diffrn_reflns_limit_k_max 23
_diffrn_reflns_limit_k_min -24
_diffrn_reflns_limit_l_max 6
_diffrn_reflns_limit_l_min -8
_diffrn_reflns_number 8018
_diffrn_reflns_theta_full 25.02
_diffrn_reflns_theta_max 25.02
_diffrn_reflns_theta_min 2.15
_diffrn_standards_decay_% 0
_diffrn_standards_interval_count 0
_diffrn_standards_interval_time 0
_diffrn_standards_number 0
_exptl_absorpt_coefficient_mu 1.096
_exptl_absorpt_correction_T_max 0.8617
_exptl_absorpt_correction_T_min 0.7490
_exptl_absorpt_correction_type multi-scan
_exptl_absorpt_process_details '(SADABS; Sheldrick, 1996)'
_exptl_crystal_colour brown
_exptl_crystal_density_diffrn 1.510
_exptl_crystal_density_meas ?
_exptl_crystal_density_method .
_exptl_crystal_description block
_exptl_crystal_F_000 764
_exptl_crystal_size_max 0.28
_exptl_crystal_size_mid 0.22
_exptl_crystal_size_min 0.14
_refine_diff_density_max 1.298
_refine_diff_density_min -0.605
_refine_ls_extinction_method none
_refine_ls_goodness_of_fit_ref 0.939
_refine_ls_hydrogen_treatment constr
_refine_ls_matrix_type full
_refine_ls_number_parameters 209
_refine_ls_number_reflns 2838
_refine_ls_number_restraints 0
_refine_ls_restrained_S_all 0.939
_refine_ls_R_factor_all 0.1363
_refine_ls_R_factor_gt 0.0860
_refine_ls_shift/su_max 0.000
_refine_ls_shift/su_mean 0.000
_refine_ls_structure_factor_coef Fsqd
_refine_ls_weighting_details 'calc w = 1/[\s^2^(Fo^2^)+(0.1021P)^2^] where P=(Fo^2^+2Fc^2^)/3'
_refine_ls_weighting_scheme calc
_refine_ls_wR_factor_gt 0.2008
_refine_ls_wR_factor_ref 0.2244
_reflns_number_gt 1515
_reflns_number_total 2838
_reflns_threshold_expression 'I > 2\s(I)'
_cod_data_source_file ci6398.cif
_cod_data_source_block I
_cod_depositor_comments
;
The following automatic conversions were performed:
'_symmetry_cell_setting' value 'Monoclinic' changed to 'monoclinic'
according to '/home/saulius/struct/CIF-dictionaries/cif_core.dic'
dictionary named 'cif_core.dic' version 2.4.1 from 2010-06-29.

Automatic conversion script
Id: cif_fix_enum 1527 2010-12-29 10:47:43Z saulius 

The following automatic conversions were performed:

'_symmetry_cell_setting' value 'Monoclinic' changed to 'monoclinic'
according to /home/saulius/struct/CIF-dictionaries/cif_core.dic
dictionary named 'cif_core.dic' version 2.4.1 from 2010-06-29.

Automatic conversion script
Id: cif_fix_values 1715 2011-07-08 13:25:40Z adriana 
;
_cod_original_sg_symbol_H-M 'P 21/c'
_cod_database_code 2203998
_cod_database_fobs_code 2203998

loop_
_symmetry_equiv_pos_as_xyz
'x, y, z'
'-x, y+1/2, -z+1/2'
'-x, -y, -z'
'x, -y-1/2, z-1/2'

loop_
_atom_site_label
_atom_site_fract_x
_atom_site_fract_y
_atom_site_fract_z
_atom_site_U_iso_or_equiv
_atom_site_adp_type
_atom_site_calc_flag
_atom_site_refinement_flags
_atom_site_occupancy
_atom_site_type_symbol
Fe1 -0.00368(9) 0.42045(4) 0.46127(13) 0.0469(4) Uani d . 1 Fe
Cl1 0.0462(2) 0.35261(10) 0.2404(3) 0.0711(7) Uani d . 1 Cl
O1 0.0379(4) 0.50276(19) 0.3477(6) 0.0428(11) Uani d . 1 O
O2 -0.1781(4) 0.4085(2) 0.3954(6) 0.0489(12) Uani d . 1 O
N1 0.1828(6) 0.4239(3) 0.6087(8) 0.0563(16) Uani d . 1 N
N2 -0.0006(7) 0.3474(3) 0.6575(7) 0.0563(17) Uani d . 1 N
C1 0.2568(7) 0.4812(3) 0.3684(10) 0.0537(19) Uani d . 1 C
C2 0.1423(6) 0.5084(3) 0.2802(9) 0.0446(17) Uani d . 1 C
C3 0.1377(7) 0.5418(3) 0.1170(9) 0.0516(18) Uani d . 1 C
H3 0.0613 0.5571 0.0523 0.062 Uiso calc R 1 H
C4 0.2414(8) 0.5524(4) 0.0505(11) 0.067(2) Uani d . 1 C
H4 0.2365 0.5768 -0.0557 0.080 Uiso calc R 1 H
C5 0.3568(8) 0.5269(5) 0.1404(12) 0.075(2) Uani d . 1 C
H5 0.4279 0.5331 0.0924 0.090 Uiso calc R 1 H
C6 0.3637(7) 0.4930(4) 0.2989(11) 0.066(2) Uani d . 1 C
H6 0.4406 0.4775 0.3616 0.079 Uiso calc R 1 H
C7 0.2709(7) 0.4467(4) 0.5459(10) 0.059(2) Uani d . 1 C
H7 0.3512 0.4416 0.6153 0.071 Uiso calc R 1 H
C8 0.2010(8) 0.3919(5) 0.7885(11) 0.075(3) Uani d . 1 C
H8 0.1704 0.4206 0.8746 0.090 Uiso calc R 1 H
C9 0.3303(11) 0.3671(7) 0.8746(18) 0.152(5) Uani d . 1 C
H9A 0.3494 0.3293 0.8092 0.229 Uiso calc R 1 H
H9B 0.3327 0.3556 0.9996 0.229 Uiso calc R 1 H
H9C 0.3906 0.4009 0.8696 0.229 Uiso calc R 1 H
C10 0.1252(9) 0.3307(4) 0.7621(12) 0.085(3) Uani d . 1 C
H10A 0.1641 0.2986 0.6959 0.101 Uiso calc R 1 H
H10B 0.1195 0.3122 0.8795 0.101 Uiso calc R 1 H
C11 -0.0965(10) 0.3154(4) 0.6835(10) 0.073(3) Uani d . 1 C
H11 -0.0815 0.2833 0.7736 0.087 Uiso calc R 1 H
C12 -0.2224(8) 0.3230(4) 0.5917(10) 0.062(2) Uani d . 1 C
C13 -0.2575(7) 0.3688(3) 0.4483(9) 0.0504(18) Uani d . 1 C
C14 -0.3826(7) 0.3720(4) 0.3614(11) 0.061(2) Uani d . 1 C
H14 -0.4084 0.4013 0.2659 0.073 Uiso calc R 1 H
C15 -0.4683(9) 0.3313(4) 0.4179(13) 0.082(3) Uani d . 1 C
H15 -0.5517 0.3344 0.3590 0.098 Uiso calc R 1 H
C16 -0.4374(11) 0.2875(5) 0.5535(14) 0.093(3) Uani d . 1 C
H16 -0.4974 0.2604 0.5869 0.111 Uiso calc R 1 H
C17 -0.3146(11) 0.2839(4) 0.6412(13) 0.086(3) Uani d . 1 C
H17 -0.2919 0.2544 0.7370 0.103 Uiso calc R 1 H

loop_
_atom_site_aniso_label
_atom_site_aniso_U_11
_atom_site_aniso_U_22
_atom_site_aniso_U_33
_atom_site_aniso_U_12
_atom_site_aniso_U_13
_atom_site_aniso_U_23
Fe1 0.0553(7) 0.0381(6) 0.0474(7) 0.0048(5) 0.0107(5) 0.0065(4)
Cl1 0.0952(17) 0.0569(12) 0.0636(13) 0.0098(11) 0.0222(11) -0.0064(9)
O1 0.045(3) 0.035(2) 0.049(3) 0.006(2) 0.012(2) 0.0064(19)
O2 0.043(3) 0.046(3) 0.056(3) -0.004(2) 0.006(2) 0.005(2)
N1 0.057(4) 0.061(4) 0.049(4) 0.011(3) 0.007(3) 0.006(3)
N2 0.089(5) 0.035(3) 0.044(4) 0.011(3) 0.012(3) 0.016(3)
C1 0.046(5) 0.051(4) 0.066(5) 0.005(4) 0.015(4) -0.007(4)
C2 0.043(4) 0.040(4) 0.052(4) 0.001(3) 0.014(3) -0.007(3)
C3 0.057(5) 0.052(5) 0.045(4) -0.005(4) 0.008(3) -0.004(3)
C4 0.072(6) 0.075(5) 0.055(5) -0.015(5) 0.019(4) 0.002(4)
C5 0.054(5) 0.111(7) 0.065(6) -0.016(5) 0.026(4) -0.014(5)
C6 0.051(5) 0.072(6) 0.072(6) -0.006(4) 0.008(4) -0.008(4)
C7 0.051(5) 0.067(5) 0.055(5) 0.016(4) 0.002(4) -0.001(4)
C8 0.066(6) 0.093(7) 0.059(5) 0.033(5) -0.001(4) 0.017(5)
C9 0.102(10) 0.180(14) 0.165(12) -0.005(9) 0.005(8) 0.053(11)
C10 0.114(8) 0.060(6) 0.078(6) 0.009(6) 0.017(5) 0.031(5)
C11 0.123(8) 0.041(4) 0.058(5) -0.004(5) 0.026(5) 0.012(4)
C12 0.085(7) 0.046(4) 0.053(5) -0.004(4) 0.008(4) 0.002(4)
C13 0.059(5) 0.046(4) 0.050(4) -0.006(4) 0.018(4) -0.010(3)
C14 0.061(5) 0.059(5) 0.070(5) -0.011(4) 0.028(4) -0.011(4)
C15 0.074(6) 0.067(6) 0.110(8) -0.022(5) 0.032(5) -0.018(5)
C16 0.105(9) 0.089(7) 0.089(7) -0.043(7) 0.034(6) 0.010(6)
C17 0.122(9) 0.061(6) 0.081(7) -0.021(6) 0.039(6) 0.019(5)

loop_
_atom_type_symbol
_atom_type_description
_atom_type_scat_dispersion_real
_atom_type_scat_dispersion_imag
_atom_type_scat_source
C C 0.0033 0.0016 'International Tables Vol C Tables 4.2.6.8 and 6.1.1.4'
H H 0.0000 0.0000 'International Tables Vol C Tables 4.2.6.8 and 6.1.1.4'
N N 0.0061 0.0033 'International Tables Vol C Tables 4.2.6.8 and 6.1.1.4'
O O 0.0106 0.0060 'International Tables Vol C Tables 4.2.6.8 and 6.1.1.4'
Fe Fe 0.3463 0.8444 'International Tables Vol C Tables 4.2.6.8 and 6.1.1.4'
Cl Cl 0.1484 0.1585 'International Tables Vol C Tables 4.2.6.8 and 6.1.1.4'

loop_
_geom_angle_atom_site_label_1
_geom_angle_atom_site_label_2
_geom_angle_atom_site_label_3
_geom_angle_site_symmetry_1
_geom_angle_site_symmetry_3
_geom_angle
_geom_angle_publ_flag
O2 Fe1 O1 . . 107.90(19) yes
O2 Fe1 N2 . . 87.7(2) yes
O1 Fe1 N2 . . 159.5(2) yes
O2 Fe1 N1 . . 163.3(2) yes
O1 Fe1 N1 . . 85.0(2) yes
N2 Fe1 N1 . . 77.4(3) yes
O2 Fe1 O1 . 3_566 87.92(18) yes
O1 Fe1 O1 . 3_566 76.10(19) yes
N2 Fe1 O1 . 3_566 91.81(19) yes
N1 Fe1 O1 . 3_566 85.0(2) yes
O2 Fe1 Cl1 . . 96.35(15) yes
O1 Fe1 Cl1 . . 95.31(14) yes
N2 Fe1 Cl1 . . 95.95(17) yes
N1 Fe1 Cl1 . . 92.83(18) yes
O1 Fe1 Cl1 3_566 . 171.27(13) yes
C2 O1 Fe1 . . 121.5(4) ?
C2 O1 Fe1 . 3_566 116.9(4) ?
Fe1 O1 Fe1 . 3_566 103.90(18) ?
C13 O2 Fe1 . . 134.4(5) ?
C7 N1 C8 . . 122.7(7) ?
C7 N1 Fe1 . . 123.7(5) ?
C8 N1 Fe1 . . 113.4(5) ?
C11 N2 C10 . . 120.3(7) ?
C11 N2 Fe1 . . 125.0(6) ?
C10 N2 Fe1 . . 114.6(5) ?
C6 C1 C2 . . 119.4(7) ?
C6 C1 C7 . . 118.4(7) ?
C2 C1 C7 . . 121.8(6) ?
O1 C2 C3 . . 119.5(6) ?
O1 C2 C1 . . 122.2(6) ?
C3 C2 C1 . . 118.3(6) ?
C4 C3 C2 . . 121.5(7) ?
C4 C3 H3 . . 119.2 ?
C2 C3 H3 . . 119.2 ?
C3 C4 C5 . . 120.4(8) ?
C3 C4 H4 . . 119.8 ?
C5 C4 H4 . . 119.8 ?
C6 C5 C4 . . 119.3(7) ?
C6 C5 H5 . . 120.3 ?
C4 C5 H5 . . 120.3 ?
C5 C6 C1 . . 120.8(7) ?
C5 C6 H6 . . 119.6 ?
C1 C6 H6 . . 119.6 ?
N1 C7 C1 . . 124.7(7) ?
N1 C7 H7 . . 117.6 ?
C1 C7 H7 . . 117.6 ?
N1 C8 C10 . . 106.5(7) ?
N1 C8 C9 . . 118.4(8) ?
C10 C8 C9 . . 102.9(8) ?
N1 C8 H8 . . 109.5 ?
C10 C8 H8 . . 109.5 ?
C9 C8 H8 . . 109.5 ?
C8 C9 H9A . . 109.5 ?
C8 C9 H9B . . 109.5 ?
H9A C9 H9B . . 109.5 ?
C8 C9 H9C . . 109.5 ?
H9A C9 H9C . . 109.5 ?
H9B C9 H9C . . 109.5 ?
N2 C10 C8 . . 108.0(6) ?
N2 C10 H10A . . 110.1 ?
C8 C10 H10A . . 110.1 ?
N2 C10 H10B . . 110.1 ?
C8 C10 H10B . . 110.1 ?
H10A C10 H10B . . 108.4 ?
N2 C11 C12 . . 127.9(7) ?
N2 C11 H11 . . 116.0 ?
C12 C11 H11 . . 116.0 ?
C17 C12 C13 . . 118.7(8) ?
C17 C12 C11 . . 119.5(8) ?
C13 C12 C11 . . 121.8(7) ?
O2 C13 C14 . . 118.7(7) ?
O2 C13 C12 . . 123.0(7) ?
C14 C13 C12 . . 118.3(7) ?
C15 C14 C13 . . 119.5(8) ?
C15 C14 H14 . . 120.3 ?
C13 C14 H14 . . 120.3 ?
C16 C15 C14 . . 123.4(9) ?
C16 C15 H15 . . 118.3 ?
C14 C15 H15 . . 118.3 ?
C15 C16 C17 . . 117.8(9) ?
C15 C16 H16 . . 121.1 ?
C17 C16 H16 . . 121.1 ?
C16 C17 C12 . . 122.2(8) ?
C16 C17 H17 . . 118.9 ?
C12 C17 H17 . . 118.9 ?

loop_
_geom_bond_atom_site_label_1
_geom_bond_atom_site_label_2
_geom_bond_site_symmetry_2
_geom_bond_distance
_geom_bond_publ_flag
Fe1 O2 . 1.886(5) yes
Fe1 O1 . 1.977(4) yes
Fe1 N2 . 2.089(6) yes
Fe1 N1 . 2.111(6) yes
Fe1 O1 3_566 2.205(4) yes
Fe1 Cl1 . 2.306(2) yes
O1 C2 . 1.345(8) ?
O1 Fe1 3_566 2.205(4) yes
O2 C13 . 1.307(8) ?
N1 C7 . 1.245(9) ?
N1 C8 . 1.473(9) ?
N2 C11 . 1.284(10) ?
N2 C10 . 1.477(10) ?
C1 C6 . 1.394(10) ?
C1 C2 . 1.404(10) ?
C1 C7 . 1.484(10) ?
C2 C3 . 1.390(9) ?
C3 C4 . 1.346(10) ?
C3 H3 . 0.93 ?
C4 C5 . 1.403(12) ?
C4 H4 . 0.93 ?
C5 C6 . 1.362(11) ?
C5 H5 . 0.93 ?
C6 H6 . 0.93 ?
C7 H7 . 0.93 ?
C8 C10 . 1.489(12) ?
C8 C9 . 1.515(13) ?
C8 H8 . 0.98 ?
C9 H9A . 0.96 ?
C9 H9B . 0.96 ?
C9 H9C . 0.96 ?
C10 H10A . 0.97 ?
C10 H10B . 0.97 ?
C11 C12 . 1.415(11) ?
C11 H11 . 0.93 ?
C12 C17 . 1.395(11) ?
C12 C13 . 1.415(10) ?
C13 C14 . 1.391(10) ?
C14 C15 . 1.382(11) ?
C14 H14 . 0.93 ?
C15 C16 . 1.342(13) ?
C15 H15 . 0.93 ?
C16 C17 . 1.371(12) ?
C16 H16 . 0.93 ?
C17 H17 . 0.93 ?
